data_2216067
loop_
_publ_author_name
'Srinivasan, Bikshandarkoil R.'
'Girkar, Siddhali V.'
'Raghavaiah, Pallepogu'

_publ_section_title
;
 Bis[benzyl(methyl)ammonium] tetrathiomolybdate(VI)
;
_journal_coeditor_code NC2064
_journal_issue 11
_journal_name_full 'Acta Crystallographica Section E'
_journal_page_first m2737
_journal_page_last m2738
_journal_paper_doi 10.1107/S1600536807049562
_journal_volume 63
_journal_year 2007
_chemical_formula_iupac '(C8 H12 N)2 [Mo S4]'
_chemical_formula_moiety '2(C8 H12 N +) , Mo S4 2-'
_chemical_formula_sum 'C16 H24 Mo N2 S4'
_chemical_formula_weight 468.55
_chemical_name_systematic
;
Bis[benzyl(methyl)ammonium] tetrathiomolybdate(VI)
;
_space_group_IT_number 2
_symmetry_cell_setting triclinic
_symmetry_space_group_name_Hall '-P 1'
_symmetry_space_group_name_H-M 'P -1'
_atom_sites_solution_hydrogens geom
_atom_sites_solution_primary direct
_atom_sites_solution_secondary difmap
_audit_creation_method SHELXL97
_cell_angle_alpha 110.811(2)
_cell_angle_beta 90.608(3)
_cell_angle_gamma 100.504(3)
_cell_formula_units_Z 2
_cell_length_a 7.1857(12)
_cell_length_b 10.7376(18)
_cell_length_c 14.881(2)
_cell_measurement_reflns_used 4674
_cell_measurement_temperature 298(2)
_cell_measurement_theta_max 25.90
_cell_measurement_theta_min 2.89
_cell_volume 1051.7(3)
_computing_cell_refinement 'SAINT (Bruker, 2001)'
_computing_data_collection 'SMART (Bruker, 2001)'
_computing_data_reduction 'SAINT (Bruker, 2001)'
_computing_molecular_graphics 'DIAMOND (Brandenburg 1999)'
_computing_publication_material 'SHELXTL (Sheldrick, 2001)'
_computing_structure_refinement 'SHELXTL (Sheldrick, 2001)'
_computing_structure_solution 'SHELXTL (Sheldrick, 2001)'
_diffrn_ambient_temperature 298(2)
_diffrn_measured_fraction_theta_full 0.978
_diffrn_measured_fraction_theta_max 0.978
_diffrn_measurement_device_type 'Bruker SMART APEX CCD'
_diffrn_measurement_method '\f and \w'
_diffrn_radiation_monochromator graphite
_diffrn_radiation_source 'fine-focus sealed tube'
_diffrn_radiation_type MoK\a
_diffrn_radiation_wavelength 0.71073
_diffrn_reflns_av_R_equivalents 0.0348
_diffrn_reflns_av_sigmaI/netI 0.0565
_diffrn_reflns_limit_h_max 8
_diffrn_reflns_limit_h_min -8
_diffrn_reflns_limit_k_max 11
_diffrn_reflns_limit_k_min -12
_diffrn_reflns_limit_l_max 17
_diffrn_reflns_limit_l_min -17
_diffrn_reflns_number 7363
_diffrn_reflns_theta_full 25.00
_diffrn_reflns_theta_max 25.00
_diffrn_reflns_theta_min 1.47
_diffrn_standards_decay_% 0
_diffrn_standards_number 0
_exptl_absorpt_coefficient_mu 1.020
_exptl_absorpt_correction_T_max 0.976
_exptl_absorpt_correction_T_min 0.901
_exptl_absorpt_correction_type multi-scan
_exptl_absorpt_process_details '(SADABS; Sheldrick, 2004)'
_exptl_crystal_colour red
_exptl_crystal_density_diffrn 1.480
_exptl_crystal_density_method 'not measured'
_exptl_crystal_description 'thin nedle'
_exptl_crystal_F_000 480
_exptl_crystal_size_max 0.42
_exptl_crystal_size_mid 0.06
_exptl_crystal_size_min 0.02
_refine_diff_density_max 0.675
_refine_diff_density_min -0.512
_refine_ls_extinction_method none
_refine_ls_goodness_of_fit_ref 1.049
_refine_ls_hydrogen_treatment constr
_refine_ls_matrix_type full
_refine_ls_number_parameters 210
_refine_ls_number_reflns 3639
_refine_ls_number_restraints 0
_refine_ls_restrained_S_all 1.049
_refine_ls_R_factor_all 0.0639
_refine_ls_R_factor_gt 0.0499
_refine_ls_shift/su_max 0.000
_refine_ls_shift/su_mean 0.000
_refine_ls_structure_factor_coef Fsqd
_refine_ls_weighting_details 'calc w = 1/[\s^2^(Fo^2^)+(0.0387P)^2^+0.9757P] where P=(Fo^2^+2Fc^2^)/3'
_refine_ls_weighting_scheme calc
_refine_ls_wR_factor_gt 0.0951
_refine_ls_wR_factor_ref 0.1000
_reflns_number_gt 3015
_reflns_number_total 3639
_reflns_threshold_expression I>2\s(I)
_cod_data_source_file nc2064.cif
_cod_data_source_block I
_cod_database_code 2216067
_cod_database_fobs_code 2216067

loop_
_symmetry_equiv_pos_as_xyz
'x, y, z'
'-x, -y, -z'

loop_
_atom_site_type_symbol
_atom_site_label
_atom_site_fract_x
_atom_site_fract_y
_atom_site_fract_z
_atom_site_U_iso_or_equiv
_atom_site_adp_type
_atom_site_calc_flag
_atom_site_refinement_flags
_atom_site_occupancy
C C1 0.5906(7) 0.4755(6) 0.1061(3) 0.0448(13) Uani d . 1
C C2 0.7203(8) 0.4231(7) 0.0439(4) 0.0575(15) Uani d . 1
H H2 0.8260 0.4816 0.0361 0.069 Uiso calc R 1
C C3 0.6971(11) 0.2869(8) -0.0068(4) 0.0714(19) Uani d . 1
H H3 0.7854 0.2531 -0.0493 0.086 Uiso calc R 1
C C4 0.5436(12) 0.2006(7) 0.0055(5) 0.077(2) Uani d . 1
H H4 0.5279 0.1075 -0.0283 0.092 Uiso calc R 1
C C5 0.4126(10) 0.2507(7) 0.0674(5) 0.075(2) Uani d . 1
H H5 0.3075 0.1918 0.0753 0.090 Uiso calc R 1
C C6 0.4366(8) 0.3879(7) 0.1177(4) 0.0592(16) Uani d . 1
H H6 0.3478 0.4217 0.1600 0.071 Uiso calc R 1
C C7 0.6150(8) 0.6270(6) 0.1585(4) 0.0510(14) Uani d . 1
H H7A 0.7090 0.6734 0.1287 0.061 Uiso calc R 1
H H7B 0.4957 0.6545 0.1521 0.061 Uiso calc R 1
C C8 0.6958(8) 0.8155(5) 0.3161(4) 0.0573(15) Uani d . 1
H H8A 0.7718 0.8658 0.2829 0.086 Uiso calc R 1
H H8B 0.7565 0.8372 0.3791 0.086 Uiso calc R 1
H H8C 0.5728 0.8392 0.3223 0.086 Uiso calc R 1
C C9 0.1099(7) 0.1225(5) 0.2958(4) 0.0401(12) Uani d . 1
C C10 0.0895(8) 0.0024(6) 0.2183(4) 0.0528(14) Uani d . 1
H H10 0.1464 -0.0669 0.2221 0.063 Uiso calc R 1
C C11 -0.0153(9) -0.0155(7) 0.1348(5) 0.0677(18) Uani d . 1
H H11 -0.0323 -0.0979 0.0831 0.081 Uiso calc R 1
C C12 -0.0937(9) 0.0877(7) 0.1282(4) 0.0682(18) Uani d . 1
H H12 -0.1609 0.0765 0.0712 0.082 Uiso calc R 1
C C13 -0.0739(8) 0.2073(6) 0.2050(4) 0.0583(16) Uani d . 1
H H13 -0.1285 0.2773 0.2006 0.070 Uiso calc R 1
C C14 0.0269(8) 0.2240(5) 0.2887(4) 0.0494(14) Uani d . 1
H H14 0.0389 0.3052 0.3411 0.059 Uiso calc R 1
C C15 0.2213(8) 0.1417(6) 0.3879(4) 0.0511(14) Uani d . 1
H H15A 0.1415 0.1651 0.4412 0.061 Uiso calc R 1
H H15B 0.2585 0.0571 0.3826 0.061 Uiso calc R 1
C C16 0.5316(8) 0.2289(7) 0.3349(4) 0.0640(17) Uani d . 1
H H16A 0.5654 0.1422 0.3224 0.096 Uiso calc R 1
H H16B 0.6432 0.2994 0.3579 0.096 Uiso calc R 1
H H16C 0.4767 0.2309 0.2764 0.096 Uiso calc R 1
Mo Mo1 0.16547(6) 0.66475(4) 0.38214(3) 0.03200(14) Uani d . 1
N N1 0.6748(6) 0.6684(4) 0.2609(3) 0.0443(10) Uani d . 1
H H1A 0.7867 0.6441 0.2662 0.053 Uiso calc R 1
H H1B 0.5892 0.6228 0.2875 0.053 Uiso calc R 1
N N2 0.3937(6) 0.2507(5) 0.4080(3) 0.0563(13) Uani d . 1
H H2A 0.3565 0.3291 0.4152 0.068 Uiso calc R 1
H H2B 0.4529 0.2612 0.4645 0.068 Uiso calc R 1
S S1 -0.10243(18) 0.57324(14) 0.41788(10) 0.0458(3) Uani d . 1
S S2 0.2566(2) 0.86869(15) 0.48604(12) 0.0619(4) Uani d . 1
S S3 0.1321(2) 0.66870(17) 0.23687(10) 0.0552(4) Uani d . 1
S S4 0.37925(19) 0.54486(14) 0.38649(10) 0.0466(3) Uani d . 1

loop_
_atom_site_aniso_label
_atom_site_aniso_U_11
_atom_site_aniso_U_22
_atom_site_aniso_U_33
_atom_site_aniso_U_12
_atom_site_aniso_U_13
_atom_site_aniso_U_23
C1 0.045(3) 0.060(4) 0.033(3) 0.018(3) -0.001(2) 0.018(3)
C2 0.056(4) 0.068(4) 0.051(3) 0.018(3) 0.006(3) 0.023(3)
C3 0.087(5) 0.083(5) 0.050(4) 0.043(4) 0.008(4) 0.020(4)
C4 0.118(7) 0.055(4) 0.058(4) 0.030(5) -0.016(4) 0.014(4)
C5 0.080(5) 0.067(5) 0.064(4) -0.006(4) -0.009(4) 0.017(4)
C6 0.051(4) 0.070(5) 0.049(3) 0.008(3) 0.008(3) 0.014(3)
C7 0.052(4) 0.061(4) 0.047(3) 0.015(3) 0.001(3) 0.026(3)
C8 0.058(4) 0.044(4) 0.065(4) 0.008(3) 0.010(3) 0.014(3)
C9 0.034(3) 0.044(3) 0.043(3) 0.007(2) 0.008(2) 0.019(3)
C10 0.052(4) 0.038(3) 0.065(4) 0.013(3) 0.005(3) 0.013(3)
C11 0.069(4) 0.055(4) 0.056(4) 0.010(3) -0.004(3) -0.006(3)
C12 0.061(4) 0.089(5) 0.049(4) 0.019(4) -0.008(3) 0.017(4)
C13 0.046(4) 0.063(4) 0.073(4) 0.022(3) 0.003(3) 0.028(4)
C14 0.047(3) 0.038(3) 0.056(3) 0.009(3) -0.002(3) 0.008(3)
C15 0.058(4) 0.054(4) 0.045(3) 0.012(3) 0.007(3) 0.022(3)
C16 0.041(3) 0.083(5) 0.070(4) 0.009(3) 0.004(3) 0.031(4)
Mo1 0.0265(2) 0.0333(3) 0.0379(2) 0.00674(17) 0.00297(17) 0.01470(19)
N1 0.041(3) 0.044(3) 0.047(3) 0.009(2) 0.002(2) 0.014(2)
N2 0.051(3) 0.068(3) 0.046(3) 0.017(3) -0.005(2) 0.015(2)
S1 0.0340(7) 0.0519(9) 0.0577(8) 0.0090(6) 0.0102(6) 0.0271(7)
S2 0.0690(11) 0.0358(8) 0.0698(10) 0.0050(8) -0.0012(8) 0.0087(8)
S3 0.0500(9) 0.0818(12) 0.0498(8) 0.0243(8) 0.0121(7) 0.0375(8)
S4 0.0360(8) 0.0492(9) 0.0594(9) 0.0137(6) 0.0021(6) 0.0230(7)

loop_
_atom_type_symbol
_atom_type_description
_atom_type_scat_dispersion_real
_atom_type_scat_dispersion_imag
_atom_type_scat_source
C C 0.0033 0.0016 'International Tables Vol C Tables 4.2.6.8 and 6.1.1.4'
H H 0.0000 0.0000 'International Tables Vol C Tables 4.2.6.8 and 6.1.1.4'
N N 0.0061 0.0033 'International Tables Vol C Tables 4.2.6.8 and 6.1.1.4'
S S 0.1246 0.1234 'International Tables Vol C Tables 4.2.6.8 and 6.1.1.4'
Mo Mo -1.6832 0.6857 'International Tables Vol C Tables 4.2.6.8 and 6.1.1.4'

loop_
_geom_angle_atom_site_label_1
_geom_angle_atom_site_label_2
_geom_angle_atom_site_label_3
_geom_angle
_geom_angle_publ_flag
C2 C1 C6 118.7(6) ?
C2 C1 C7 120.4(5) ?
C6 C1 C7 120.9(5) ?
C3 C2 C1 121.3(6) ?
C3 C2 H2 119.4 ?
C1 C2 H2 119.4 ?
C4 C3 C2 119.6(6) ?
C4 C3 H3 120.2 ?
C2 C3 H3 120.2 ?
C3 C4 C5 120.1(7) ?
C3 C4 H4 119.9 ?
C5 C4 H4 119.9 ?
C4 C5 C6 119.9(7) ?
C4 C5 H5 120.0 ?
C6 C5 H5 120.0 ?
C5 C6 C1 120.4(6) ?
C5 C6 H6 119.8 ?
C1 C6 H6 119.8 ?
N1 C7 C1 112.2(4) ?
N1 C7 H7A 109.2 ?
C1 C7 H7A 109.2 ?
N1 C7 H7B 109.2 ?
C1 C7 H7B 109.2 ?
H7A C7 H7B 107.9 ?
N1 C8 H8A 109.5 ?
N1 C8 H8B 109.5 ?
H8A C8 H8B 109.5 ?
N1 C8 H8C 109.5 ?
H8A C8 H8C 109.5 ?
H8B C8 H8C 109.5 ?
C14 C9 C10 119.2(5) ?
C14 C9 C15 120.5(5) ?
C10 C9 C15 120.3(5) ?
C9 C10 C11 120.1(5) ?
C9 C10 H10 119.9 ?
C11 C10 H10 119.9 ?
C12 C11 C10 119.9(6) ?
C12 C11 H11 120.0 ?
C10 C11 H11 120.0 ?
C11 C12 C13 120.2(6) ?
C11 C12 H12 119.9 ?
C13 C12 H12 119.9 ?
C12 C13 C14 119.8(6) ?
C12 C13 H13 120.1 ?
C14 C13 H13 120.1 ?
C9 C14 C13 120.7(5) ?
C9 C14 H14 119.6 ?
C13 C14 H14 119.6 ?
N2 C15 C9 111.2(4) ?
N2 C15 H15A 109.4 ?
C9 C15 H15A 109.4 ?
N2 C15 H15B 109.4 ?
C9 C15 H15B 109.4 ?
H15A C15 H15B 108.0 ?
N2 C16 H16A 109.5 ?
N2 C16 H16B 109.5 ?
H16A C16 H16B 109.5 ?
N2 C16 H16C 109.5 ?
H16A C16 H16C 109.5 ?
H16B C16 H16C 109.5 ?
S1 Mo1 S2 109.43(6) y
S1 Mo1 S3 109.32(6) y
S2 Mo1 S3 110.28(7) y
S1 Mo1 S4 109.47(5) y
S2 Mo1 S4 109.01(6) y
S3 Mo1 S4 109.31(6) y
C7 N1 C8 114.4(4) ?
C7 N1 H1A 108.7 ?
C8 N1 H1A 108.7 ?
C7 N1 H1B 108.7 ?
C8 N1 H1B 108.7 ?
H1A N1 H1B 107.6 ?
C16 N2 C15 116.1(5) ?
C16 N2 H2A 108.3 ?
C15 N2 H2A 108.3 ?
C16 N2 H2B 108.3 ?
C15 N2 H2B 108.3 ?
H2A N2 H2B 107.4 ?

loop_
_geom_bond_atom_site_label_1
_geom_bond_atom_site_label_2
_geom_bond_distance
_geom_bond_publ_flag
C1 C2 1.371(7) ?
C1 C6 1.372(7) ?
C1 C7 1.509(7) ?
C2 C3 1.364(8) ?
C2 H2 0.9300 ?
C3 C4 1.364(9) ?
C3 H3 0.9300 ?
C4 C5 1.370(9) ?
C4 H4 0.9300 ?
C5 C6 1.372(8) ?
C5 H5 0.9300 ?
C6 H6 0.9300 ?
C7 N1 1.463(6) ?
C7 H7A 0.9700 ?
C7 H7B 0.9700 ?
C8 N1 1.477(6) ?
C8 H8A 0.9600 ?
C8 H8B 0.9600 ?
C8 H8C 0.9600 ?
C9 C14 1.369(7) ?
C9 C10 1.372(7) ?
C9 C15 1.509(7) ?
C10 C11 1.380(8) ?
C10 H10 0.9300 ?
C11 C12 1.363(9) ?
C11 H11 0.9300 ?
C12 C13 1.365(8) ?
C12 H12 0.9300 ?
C13 C14 1.372(7) ?
C13 H13 0.9300 ?
C14 H14 0.9300 ?
C15 N2 1.487(7) ?
C15 H15A 0.9700 ?
C15 H15B 0.9700 ?
C16 N2 1.465(7) ?
C16 H16A 0.9600 ?
C16 H16B 0.9600 ?
C16 H16C 0.9600 ?
Mo1 S1 2.1582(13) y
Mo1 S2 2.1597(16) y
Mo1 S3 2.1888(14) y
Mo1 S4 2.1908(14) y
N1 H1A 0.9000 ?
N1 H1B 0.9000 ?
N2 H2A 0.9000 ?
N2 H2B 0.9000 ?

loop_
_geom_hbond_atom_site_label_D
_geom_hbond_atom_site_label_H
_geom_hbond_atom_site_label_A
_geom_hbond_site_symmetry_A
_geom_hbond_distance_DH
_geom_hbond_distance_HA
_geom_hbond_distance_DA
_geom_hbond_angle_DHA
N1 H1A S3 1_655 0.90 2.51 3.308(4) 149
N1 H1A S1 1_655 0.90 2.78 3.358(4) 124
N1 H1B S4 . 0.90 2.37 3.253(4) 168
N2 H2A S4 . 0.90 2.48 3.305(5) 153
N2 H2B S4 2_666 0.90 2.54 3.264(5) 138
N2 H2B S2 2_666 0.90 2.93 3.602(5) 132
C7 H7B S3 . 0.97 2.92 3.727(6) 141
C15 H15A S1 2_566 0.97 2.91 3.629(6) 132

loop_
_cod_related_entry_id
_cod_related_entry_database
_cod_related_entry_code
1 ChemSpider 30655361
